data_7022207
loop_
_publ_author_name
'Gao, Zhong-Wei'
'Feng, Xing'
'Mu, Lan'
'Ni, Xin-Long'
'Liang, Li-Li'
'Xue, Sai-Feng'
'Tao, Zhu'
'Zeng, Xi'
'Chapman, Bodgan E.'
'Kuchel, Philip W.'
'Lindoy, Leonard F.'
'Wei, Gang'

_publ_section_title
;
 Cucurbit[5]uril-metal complex-induced room-temperature phosphorescence of
 \a-naphthol and \b-naphthol.
;
_journal_issue 7
_journal_name_full 'Dalton transactions (Cambridge, England : 2003)'
_journal_page_first 2608
_journal_page_last 2615
_journal_paper_doi 10.1039/c2dt32002a
_journal_volume 42
_journal_year 2013
_chemical_formula_sum 'C50 H56 I2 K2 N20 O17'
_chemical_formula_weight 1541.15
_chemical_name_systematic
;
?
;
_space_group_IT_number 18
_symmetry_space_group_name_Hall 'P 2 2ab'
_symmetry_space_group_name_H-M 'P 21 21 2'
_atom_sites_solution_hydrogens geom
_atom_sites_solution_primary direct
_atom_sites_solution_secondary difmap
_audit_creation_method SHELXL-97
_cell_angle_alpha 90.00
_cell_angle_beta 90.00
_cell_angle_gamma 90.00
_cell_formula_units_Z 2
_cell_length_a 11.997(14)
_cell_length_b 15.364(17)
_cell_length_c 16.000(18)
_cell_measurement_temperature 223(2)
_cell_volume 2949(6)
_computing_structure_refinement 'SHELXL-97 (Sheldrick, 1997)'
_diffrn_ambient_temperature 223(2)
_diffrn_measured_fraction_theta_full 0.943
_diffrn_measured_fraction_theta_max 0.943
_diffrn_radiation_monochromator graphite
_diffrn_radiation_source 'fine-focus sealed tube'
_diffrn_radiation_type MoK\a
_diffrn_radiation_wavelength 0.71073
_diffrn_reflns_av_R_equivalents 0.0966
_diffrn_reflns_av_sigmaI/netI 0.1133
_diffrn_reflns_limit_h_max 14
_diffrn_reflns_limit_h_min -14
_diffrn_reflns_limit_k_max 16
_diffrn_reflns_limit_k_min -18
_diffrn_reflns_limit_l_max 19
_diffrn_reflns_limit_l_min -19
_diffrn_reflns_number 19598
_diffrn_reflns_theta_full 26.00
_diffrn_reflns_theta_max 26.00
_diffrn_reflns_theta_min 1.27
_exptl_absorpt_coefficient_mu 1.296
_exptl_crystal_density_diffrn 1.735
_exptl_crystal_density_method 'not measured'
_exptl_crystal_F_000 1552
_refine_diff_density_max 0.509
_refine_diff_density_min -0.395
_refine_diff_density_rms 0.086
_refine_ls_abs_structure_details 'Flack H D (1983), Acta Cryst. A39, 876-881'
_refine_ls_abs_structure_Flack 0.00
_refine_ls_extinction_coef 0.0051(7)
_refine_ls_extinction_expression Fc^*^=kFc[1+0.001xFc^2^\l^3^/sin(2\q)]^-1/4^
_refine_ls_extinction_method SHELXL
_refine_ls_goodness_of_fit_ref 0.932
_refine_ls_hydrogen_treatment mixed
_refine_ls_matrix_type full
_refine_ls_number_parameters 423
_refine_ls_number_reflns 5313
_refine_ls_number_restraints 0
_refine_ls_restrained_S_all 0.932
_refine_ls_R_factor_all 0.1331
_refine_ls_R_factor_gt 0.0580
_refine_ls_shift/su_max 0.002
_refine_ls_shift/su_mean 0.000
_refine_ls_structure_factor_coef Fsqd
_refine_ls_weighting_details 'calc w=1/[\s^2^(Fo^2^)+(0.0722P)^2^+0.0000P] where P=(Fo^2^+2Fc^2^)/3'
_refine_ls_weighting_scheme calc
_refine_ls_wR_factor_gt 0.1325
_refine_ls_wR_factor_ref 0.1550
_reflns_number_gt 2852
_reflns_number_total 5313
_reflns_threshold_expression >2sigma(I)
_cod_data_source_file c2dt32002a.txt
_cod_data_source_block A
_cod_database_code 7022207

loop_
_symmetry_equiv_pos_as_xyz
'x, y, z'
'-x, -y, z'
'-x+1/2, y+1/2, -z'
'x+1/2, -y+1/2, -z'

loop_
_atom_site_label
_atom_site_type_symbol
_atom_site_fract_x
_atom_site_fract_y
_atom_site_fract_z
_atom_site_U_iso_or_equiv
_atom_site_adp_type
_atom_site_occupancy
_atom_site_symmetry_multiplicity
_atom_site_calc_flag
_atom_site_refinement_flags
_atom_site_disorder_assembly
_atom_site_disorder_group
O1W O 0.0000 0.0000 0.2584(6) 0.116(4) Uani 1 2 d S . .
O2W O -0.0153(6) 0.1050(5) 0.0658(5) 0.110(3) Uani 1 1 d . . .
O3W O 0.0000 0.0000 -0.0903(8) 0.146(5) Uani 1 2 d S . .
O4W O -0.5000 0.0000 0.1728(15) 0.330(16) Uani 1 2 d S . .
K1 K -0.19101(17) 0.07589(14) 0.16869(13) 0.0709(7) Uani 1 1 d . . .
I1 I 0.78212(13) 0.9977(2) 0.76147(10) 0.0628(10) Uani 0.718(17) 1 d P A 1
I1' I 0.7502(19) 1.0269(12) 0.7320(16) 0.149(7) Uani 0.282(17) 1 d P A 2
C16 C 0.6286(10) 0.1724(9) 0.6043(9) 0.100(4) Uani 1 1 d . . .
C17 C 0.5464(12) 0.1452(12) 0.6659(9) 0.128(5) Uani 1 1 d . . .
H17 H 0.5530 0.0951 0.6982 0.153 Uiso 1 1 calc R . .
C18 C 0.4529(11) 0.2048(13) 0.6715(9) 0.129(6) Uani 1 1 d . . .
H18 H 0.3970 0.1903 0.7093 0.155 Uiso 1 1 calc R . .
C19 C 0.4372(11) 0.2838(10) 0.6249(8) 0.111(4) Uani 1 1 d . . .
H19 H 0.3745 0.3185 0.6325 0.134 Uiso 1 1 calc R . .
C20 C 0.5229(7) 0.3066(8) 0.5661(6) 0.074(3) Uani 1 1 d . . .
C21 C 0.5063(12) 0.3777(7) 0.5164(6) 0.086(3) Uani 1 1 d . . .
H21 H 0.4420 0.4110 0.5212 0.104 Uiso 1 1 calc R . .
C22 C 0.5863(10) 0.3983(8) 0.4599(8) 0.097(4) Uani 1 1 d . . .
H22 H 0.5783 0.4481 0.4274 0.116 Uiso 1 1 calc R . .
C23 C 0.6794(10) 0.3466(8) 0.4497(6) 0.083(3) Uani 1 1 d . . .
H23 H 0.7315 0.3622 0.4094 0.100 Uiso 1 1 calc R . .
C24 C 0.6982(8) 0.2737(7) 0.4963(6) 0.073(3) Uani 1 1 d . . .
H24 H 0.7627 0.2410 0.4894 0.088 Uiso 1 1 calc R . .
C25 C 0.6169(9) 0.2500(7) 0.5548(6) 0.070(3) Uani 1 1 d . . .
O6 O 0.7275(7) 0.1254(6) 0.5912(5) 0.108(3) Uani 1 1 d . . .
H6 H 0.7283 0.0826 0.6218 0.162 Uiso 1 1 calc R . .
C1 C -0.3915(8) 0.1490(6) 0.3295(6) 0.055(2) Uani 1 1 d . . .
C2 C -0.5761(7) 0.1965(7) 0.3581(5) 0.060(3) Uani 1 1 d . . .
H2 H -0.5921 0.2491 0.3905 0.072 Uiso 1 1 calc R . .
C3 C -0.5459(6) 0.1185(7) 0.4166(6) 0.060(3) Uani 1 1 d . . .
H3 H -0.5513 0.1338 0.4759 0.072 Uiso 1 1 calc R . .
C4 C -0.2968(7) -0.0823(6) 0.3377(5) 0.053(2) Uani 1 1 d . . .
C5 C -0.3611(7) 0.0331(6) 0.4307(6) 0.064(3) Uani 1 1 d . . .
H5A H -0.3798 0.0294 0.4895 0.076 Uiso 1 1 calc R . .
H5B H -0.2838 0.0512 0.4263 0.076 Uiso 1 1 calc R . .
C6 C -0.2665(7) -0.2161(7) 0.2527(6) 0.072(3) Uani 1 1 d . . .
H6A H -0.2658 -0.2766 0.2701 0.086 Uiso 1 1 calc R . .
H6B H -0.1898 -0.1962 0.2513 0.086 Uiso 1 1 calc R . .
C7 C -0.4602(7) 0.2800(6) 0.2515(6) 0.066(3) Uani 1 1 d . . .
H7A H -0.3821 0.2963 0.2514 0.080 Uiso 1 1 calc R . .
H7B H -0.5028 0.3294 0.2717 0.080 Uiso 1 1 calc R . .
C8 C -0.2740(7) -0.1512(6) 0.1120(6) 0.054(2) Uani 1 1 d . . .
C9 C -0.6070(6) 0.2700(6) 0.1322(6) 0.052(2) Uani 1 1 d . . .
H9 H -0.6318 0.3307 0.1353 0.063 Uiso 1 1 calc R . .
C10 C -0.4026(6) -0.2382(6) 0.0416(6) 0.056(2) Uani 1 1 d . . .
H10 H -0.3841 -0.2845 0.0019 0.067 Uiso 1 1 calc R . .
C11 C -0.4221(8) 0.2269(6) 0.1059(6) 0.053(2) Uani 1 1 d . . .
C12 C -0.3024(6) -0.1174(5) -0.0372(5) 0.051(2) Uani 1 1 d . . .
H12A H -0.3086 -0.1551 -0.0856 0.061 Uiso 1 1 calc R . .
H12B H -0.2268 -0.0952 -0.0352 0.061 Uiso 1 1 calc R . .
C13 C -0.4271(7) 0.1873(6) -0.0435(5) 0.054(2) Uani 1 1 d . . .
H13A H -0.4636 0.2176 -0.0891 0.065 Uiso 1 1 calc R . .
H13B H -0.3500 0.2063 -0.0422 0.065 Uiso 1 1 calc R . .
C14 C -0.3460(7) 0.0406(7) -0.0324(6) 0.054(2) Uani 1 1 d . . .
C15 C -0.4785(6) -0.0488(5) -0.0968(5) 0.046(2) Uani 1 1 d . . .
H15 H -0.4621 -0.0692 -0.1536 0.056 Uiso 1 1 calc R . .
N1 N -0.4763(5) 0.2075(5) 0.3070(4) 0.0560(19) Uani 1 1 d . . .
N2 N -0.4307(6) 0.0967(5) 0.3914(5) 0.055(2) Uani 1 1 d . . .
N3 N -0.3260(6) -0.1661(5) 0.3148(5) 0.059(2) Uani 1 1 d . . .
N4 N -0.3741(6) -0.0514(6) 0.3927(5) 0.064(2) Uani 1 1 d . . .
N5 N -0.3124(5) -0.2111(5) 0.1678(4) 0.0551(18) Uani 1 1 d . . .
N6 N -0.3237(5) -0.1667(4) 0.0362(4) 0.0489(17) Uani 1 1 d . . .
N7 N -0.4957(6) 0.2592(4) 0.1642(4) 0.0575(17) Uani 1 1 d . . .
N8 N -0.4805(5) 0.2127(4) 0.0349(4) 0.0510(17) Uani 1 1 d . . .
N9 N -0.3793(5) -0.0451(5) -0.0463(5) 0.0485(18) Uani 1 1 d . . .
N10 N -0.4296(5) 0.0961(5) -0.0604(4) 0.0509(18) Uani 1 1 d . . .
O1 O -0.2987(5) 0.1497(4) 0.3002(4) 0.0665(18) Uani 1 1 d . . .
O2 O -0.2154(5) -0.0429(4) 0.3105(4) 0.0690(17) Uani 1 1 d . . .
O3 O -0.2020(5) -0.0949(4) 0.1252(3) 0.0620(17) Uani 1 1 d . . .
O4 O -0.2567(4) 0.0640(4) 0.0019(4) 0.0577(16) Uani 1 1 d . . .
O5 O -0.3202(4) 0.2174(4) 0.1146(4) 0.0581(16) Uani 1 1 d . . .

loop_
_atom_site_aniso_label
_atom_site_aniso_U_11
_atom_site_aniso_U_22
_atom_site_aniso_U_33
_atom_site_aniso_U_23
_atom_site_aniso_U_13
_atom_site_aniso_U_12
O1W 0.061(5) 0.161(11) 0.124(8) 0.000 0.000 -0.015(7)
O2W 0.074(5) 0.095(6) 0.162(7) 0.042(5) -0.027(5) -0.009(5)
O3W 0.118(9) 0.177(13) 0.143(10) 0.000 0.000 0.017(11)
O4W 0.49(5) 0.24(3) 0.26(3) 0.000 0.000 0.14(3)
K1 0.0666(13) 0.0655(15) 0.0806(14) 0.0011(12) 0.0023(12) -0.0023(11)
I1 0.0770(12) 0.0559(11) 0.0556(11) 0.0008(6) 0.0002(5) 0.0061(7)
I1' 0.185(8) 0.094(6) 0.168(10) -0.038(7) 0.053(9) -0.033(7)
C16 0.078(8) 0.093(10) 0.129(11) -0.023(9) -0.033(8) -0.005(8)
C17 0.092(9) 0.182(16) 0.109(10) 0.011(11) -0.005(8) -0.029(11)
C18 0.065(8) 0.202(19) 0.120(12) 0.017(13) 0.012(8) -0.028(10)
C19 0.093(9) 0.138(14) 0.103(10) -0.002(10) -0.021(8) -0.014(9)
C20 0.043(6) 0.103(9) 0.076(6) -0.020(6) 0.001(5) -0.008(6)
C21 0.099(8) 0.084(8) 0.076(6) 0.004(6) -0.006(9) -0.003(9)
C22 0.095(9) 0.082(9) 0.114(10) -0.009(8) -0.003(8) 0.008(8)
C23 0.105(9) 0.081(8) 0.064(6) 0.002(6) 0.006(6) -0.021(7)
C24 0.071(6) 0.094(9) 0.055(5) -0.019(6) -0.005(5) -0.020(6)
C25 0.076(7) 0.064(8) 0.069(7) -0.007(6) -0.024(6) -0.017(6)
O6 0.111(6) 0.112(7) 0.102(5) 0.005(5) -0.019(5) 0.017(6)
C1 0.052(5) 0.052(6) 0.062(6) -0.011(5) -0.011(5) 0.001(5)
C2 0.055(6) 0.073(8) 0.053(6) -0.017(5) 0.000(4) -0.008(5)
C3 0.037(4) 0.081(8) 0.063(6) -0.014(6) 0.005(4) -0.009(5)
C4 0.045(5) 0.055(6) 0.059(5) 0.005(5) -0.013(5) 0.000(5)
C5 0.054(5) 0.080(8) 0.058(6) -0.012(5) -0.007(4) -0.007(5)
C6 0.047(5) 0.076(7) 0.092(7) 0.029(6) -0.001(5) 0.011(5)
C7 0.057(5) 0.055(6) 0.087(7) -0.004(6) -0.004(5) -0.010(4)
C8 0.046(5) 0.034(5) 0.080(6) 0.010(5) 0.004(5) 0.012(5)
C9 0.041(5) 0.041(5) 0.076(6) 0.000(5) 0.007(4) 0.000(4)
C10 0.041(5) 0.044(6) 0.083(7) -0.011(5) 0.006(4) 0.002(4)
C11 0.064(6) 0.039(6) 0.057(6) -0.001(5) -0.001(5) -0.007(5)
C12 0.038(4) 0.053(6) 0.061(5) 0.004(4) 0.012(4) 0.011(4)
C13 0.051(5) 0.052(7) 0.059(6) 0.013(5) 0.000(4) 0.001(4)
C14 0.042(5) 0.062(7) 0.058(6) -0.009(5) 0.012(4) 0.018(5)
C15 0.035(5) 0.048(5) 0.055(4) 0.001(4) 0.008(4) -0.002(4)
N1 0.054(5) 0.056(5) 0.057(4) -0.001(4) 0.001(4) -0.014(4)
N2 0.048(4) 0.053(5) 0.064(5) -0.001(4) -0.004(4) -0.014(4)
N3 0.048(4) 0.062(6) 0.066(5) 0.009(4) 0.007(4) 0.007(4)
N4 0.042(4) 0.069(6) 0.079(6) -0.003(5) 0.007(4) -0.014(4)
N5 0.048(4) 0.058(5) 0.059(4) 0.017(4) -0.007(4) 0.004(4)
N6 0.041(4) 0.052(5) 0.054(4) -0.004(4) -0.003(3) 0.007(3)
N7 0.050(4) 0.051(4) 0.071(4) -0.012(3) 0.009(5) -0.007(4)
N8 0.043(4) 0.047(4) 0.063(4) -0.003(3) 0.006(4) 0.009(3)
N9 0.034(4) 0.043(5) 0.068(5) 0.000(4) 0.001(3) 0.010(4)
N10 0.049(4) 0.042(5) 0.062(5) 0.005(4) 0.004(3) 0.003(4)
O1 0.038(3) 0.092(5) 0.069(4) -0.008(3) 0.000(3) -0.012(3)
O2 0.042(3) 0.082(4) 0.083(4) 0.002(3) 0.006(3) -0.012(3)
O3 0.045(3) 0.066(4) 0.075(4) 0.021(3) -0.005(3) -0.006(3)
O4 0.031(3) 0.061(4) 0.081(4) 0.007(3) -0.005(3) 0.000(3)
O5 0.037(3) 0.068(4) 0.069(4) 0.003(3) -0.001(3) -0.012(3)

loop_
_atom_type_symbol
_atom_type_description
_atom_type_scat_dispersion_real
_atom_type_scat_dispersion_imag
_atom_type_scat_source
C C 0.0033 0.0016 'International Tables Vol C Tables 4.2.6.8 and 6.1.1.4'
H H 0.0000 0.0000 'International Tables Vol C Tables 4.2.6.8 and 6.1.1.4'
N N 0.0061 0.0033 'International Tables Vol C Tables 4.2.6.8 and 6.1.1.4'
O O 0.0106 0.0060 'International Tables Vol C Tables 4.2.6.8 and 6.1.1.4'
K K 0.2009 0.2494 'International Tables Vol C Tables 4.2.6.8 and 6.1.1.4'
I I -0.4742 1.8119 'International Tables Vol C Tables 4.2.6.8 and 6.1.1.4'

loop_
_geom_angle_atom_site_label_1
_geom_angle_atom_site_label_2
_geom_angle_atom_site_label_3
_geom_angle
_geom_angle_site_symmetry_1
_geom_angle_site_symmetry_3
K1 O1W K1 121.7(4) . 2
O2W K1 O1 140.4(2) . .
O2W K1 O3 92.4(2) . .
O1 K1 O3 125.34(19) . .
O2W K1 O4 69.5(2) . .
O1 K1 O4 129.36(19) . .
O3 K1 O4 71.18(18) . .
O2W K1 O5 96.6(2) . .
O1 K1 O5 69.69(19) . .
O3 K1 O5 129.94(19) . .
O4 K1 O5 66.42(18) . .
O2W K1 O2 130.6(2) . .
O1 K1 O2 67.20(19) . .
O3 K1 O2 65.92(18) . .
O4 K1 O2 132.28(19) . .
O5 K1 O2 131.83(18) . .
O2W K1 O1W 75.9(2) . .
O1 K1 O1W 99.1(2) . .
O3 K1 O1W 77.32(15) . .
O4 K1 O1W 131.3(2) . .
O5 K1 O1W 152.46(15) . .
O2 K1 O1W 56.84(17) . .
O6 C16 C25 115.2(12) . .
O6 C16 C17 121.8(14) . .
C25 C16 C17 123.0(13) . .
C18 C17 C16 112.6(15) . .
C19 C18 C17 127.1(13) . .
C18 C19 C20 116.9(13) . .
C21 C20 C25 121.7(11) . .
C21 C20 C19 118.2(12) . .
C25 C20 C19 119.8(12) . .
C22 C21 C20 118.2(13) . .
C21 C22 C23 121.1(12) . .
C24 C23 C22 122.8(11) . .
C23 C24 C25 117.7(11) . .
C24 C25 C20 118.2(10) . .
C24 C25 C16 121.1(11) . .
C20 C25 C16 120.6(11) . .
O1 C1 N2 127.4(9) . .
O1 C1 N1 124.2(9) . .
N2 C1 N1 108.3(8) . .
N3 C2 N1 115.9(7) 2_455 .
N3 C2 C3 103.2(8) 2_455 .
N1 C2 C3 103.5(7) . .
N4 C3 N2 112.6(8) 2_455 .
N4 C3 C2 103.4(7) 2_455 .
N2 C3 C2 103.1(8) . .
O2 C4 N4 126.7(9) . .
O2 C4 N3 124.4(8) . .
N4 C4 N3 108.8(8) . .
N2 C5 N4 111.5(7) . .
N3 C6 N5 115.1(7) . .
N1 C7 N7 111.9(7) . .
O3 C8 N5 126.6(8) . .
O3 C8 N6 125.0(8) . .
N5 C8 N6 108.3(8) . .
N7 C9 N5 114.2(7) . 2_455
N7 C9 C10 103.3(7) . 2_455
N5 C9 C10 102.9(7) 2_455 2_455
N6 C10 N8 114.8(7) . 2_455
N6 C10 C9 104.4(7) . 2_455
N8 C10 C9 103.1(7) 2_455 2_455
O5 C11 N8 125.9(9) . .
O5 C11 N7 126.8(8) . .
N8 C11 N7 107.2(8) . .
N6 C12 N9 112.1(6) . .
N10 C13 N8 114.5(7) . .
O4 C14 N10 125.5(9) . .
O4 C14 N9 125.7(8) . .
N10 C14 N9 108.8(8) . .
N9 C15 N10 115.1(7) . 2_455
N9 C15 C15 103.4(7) . 2_455
N10 C15 C15 103.2(6) 2_455 2_455
C1 N1 C7 123.9(7) . .
C1 N1 C2 112.1(8) . .
C7 N1 C2 123.1(7) . .
C1 N2 C5 121.4(7) . .
C1 N2 C3 112.9(8) . .
C5 N2 C3 125.5(8) . .
C4 N3 C2 112.3(8) . 2_455
C4 N3 C6 123.5(8) . .
C2 N3 C6 124.1(8) 2_455 .
C4 N4 C5 120.7(7) . .
C4 N4 C3 111.8(8) . 2_455
C5 N4 C3 126.6(8) . 2_455
C8 N5 C9 113.1(7) . 2_455
C8 N5 C6 120.9(7) . .
C9 N5 C6 125.8(7) 2_455 .
C8 N6 C12 124.1(7) . .
C8 N6 C10 111.2(7) . .
C12 N6 C10 124.7(7) . .
C11 N7 C9 113.3(7) . .
C11 N7 C7 121.9(7) . .
C9 N7 C7 124.9(7) . .
C11 N8 C10 113.1(8) . 2_455
C11 N8 C13 122.5(7) . .
C10 N8 C13 123.8(7) 2_455 .
C14 N9 C15 111.3(7) . .
C14 N9 C12 121.7(7) . .
C15 N9 C12 123.5(7) . .
C14 N10 C13 121.8(8) . .
C14 N10 C15 111.8(7) . 2_455
C13 N10 C15 125.9(7) . 2_455
C1 O1 K1 137.3(6) . .
C4 O2 K1 131.4(5) . .
C8 O3 K1 138.7(5) . .
C14 O4 K1 132.7(5) . .
C11 O5 K1 132.1(5) . .

loop_
_geom_bond_atom_site_label_1
_geom_bond_atom_site_label_2
_geom_bond_distance
_geom_bond_site_symmetry_2
O1W K1 2.944(6) .
O1W K1 2.944(6) 2
O2W K1 2.711(9) .
K1 O1 2.717(7) .
K1 O3 2.717(7) .
K1 O4 2.788(7) .
K1 O5 2.807(7) .
K1 O2 2.927(7) .
C16 O6 1.405(13) .
C16 C25 1.438(16) .
C16 C17 1.455(18) .
C17 C18 1.45(2) .
C18 C19 1.436(19) .
C19 C20 1.437(15) .
C20 C21 1.365(14) .
C20 C25 1.437(14) .
C21 C22 1.356(15) .
C22 C23 1.380(14) .
C23 C24 1.363(14) .
C24 C25 1.400(13) .
C1 O1 1.209(10) .
C1 N2 1.359(11) .
C1 N1 1.405(11) .
C2 N3 1.442(11) 2_455
C2 N1 1.459(10) .
C2 C3 1.564(13) .
C3 N4 1.460(11) 2_455
C3 N2 1.478(10) .
C4 O2 1.229(10) .
C4 N4 1.363(10) .
C4 N3 1.384(11) .
C5 N2 1.431(11) .
C5 N4 1.442(11) .
C6 N3 1.444(11) .
C6 N5 1.469(10) .
C7 N1 1.439(11) .
C7 N7 1.494(10) .
C8 O3 1.241(9) .
C8 N5 1.363(10) .
C8 N6 1.372(10) .
C9 N7 1.440(11) .
C9 N5 1.441(10) 2_455
C9 C10 1.535(13) 2_455
C10 N6 1.452(10) .
C10 N8 1.461(10) 2_455
C10 C9 1.535(13) 2_455
C11 O5 1.239(10) .
C11 N8 1.353(11) .
C11 N7 1.377(11) .
C12 N6 1.421(10) .
C12 N9 1.451(10) .
C13 N10 1.427(10) .
C13 N8 1.461(10) .
C14 O4 1.257(10) .
C14 N10 1.390(10) .
C14 N9 1.394(11) .
C15 N9 1.441(10) .
C15 N10 1.444(9) 2_455
C15 C15 1.586(16) 2_455
N3 C2 1.442(11) 2_455
N4 C3 1.460(11) 2_455
N5 C9 1.441(10) 2_455
N8 C10 1.461(10) 2_455
N10 C15 1.444(9) 2_455
